data_2008257
loop_
_publ_author_name
'Ben Amor, Fatma'
'Hellali, Dalila'
'Zamali, Hmida'

_publ_contact_author
;
  Fatma Ben Amor
  D\'epartement de Chimie
  Facult\'e des Sciences
  1060 Campus Universitaire
  Tunis, Tunisie
;
_publ_section_title
;
 Nitrate d'argent et de c\'esium: AgCs(NO~3~)~2~
;
_journal_issue 3
_journal_name_full 'Acta Crystallographica Section C'
_journal_page_first 281
_journal_page_last 282
_journal_paper_doi 10.1107/S0108270198013304
_journal_volume 55
_journal_year 1999
_chemical_formula_iupac 'Ag Cs (N O3)2'
_chemical_formula_moiety 'Ag Cs N2 O6'
_chemical_formula_structural AgCs(NO3)2
_chemical_formula_sum 'Ag Cs N2 O6'
_chemical_formula_weight 364.80
_chemical_name_systematic
;
  Nitrate d'Argent et de C\'esium: AgCs(NO~3~)~2~
;
_space_group_IT_number 12
_symmetry_cell_setting monoclinic
_symmetry_space_group_name_Hall '-C 2y'
_symmetry_space_group_name_H-M 'C 1 2/m 1'
_audit_creation_method SHELXL
_cell_angle_alpha 90.00
_cell_angle_beta 93.260(10)
_cell_angle_gamma 90.00
_cell_formula_units_Z 4
_cell_length_a 20.430(4)
_cell_length_b 5.591(4)
_cell_length_c 5.2880(6)
_cell_measurement_reflns_used 25
_cell_measurement_temperature 293(2)
_cell_measurement_theta_max 13.89
_cell_measurement_theta_min 10.40
_cell_volume 603.0(5)
_computing_cell_refinement 'CAD-4 EXPRESS'
_computing_data_collection 'CAD-4 EXPRESS (Duisenberg, 1992; Macicek & Yordanov, 1992)'
_computing_data_reduction 'MolEN (Fair, 1990)'
_computing_publication_material SHELXL93
_computing_structure_refinement 'SHELXL93 (Sheldrick, 1993)'
_computing_structure_solution 'SHELXS86 (Sheldrick, 1990)'
_diffrn_ambient_temperature 293(2)
_diffrn_measurement_device CAD-4
_diffrn_measurement_method \w/2\q
_diffrn_radiation_monochromator graphite
_diffrn_radiation_source 'fine-focus sealed tube'
_diffrn_radiation_type MoK\a
_diffrn_radiation_wavelength 0.71069
_diffrn_reflns_av_R_equivalents 0.030
_diffrn_reflns_av_sigmaI/netI 0.017
_diffrn_reflns_limit_h_max 28
_diffrn_reflns_limit_h_min -28
_diffrn_reflns_limit_k_max 0
_diffrn_reflns_limit_k_min -7
_diffrn_reflns_limit_l_max 7
_diffrn_reflns_limit_l_min 0
_diffrn_reflns_number 1095
_diffrn_reflns_theta_max 31.09
_diffrn_reflns_theta_min 3.78
_diffrn_standards_decay_% 0.0
_diffrn_standards_interval_time 120
_diffrn_standards_number 1
_exptl_absorpt_coefficient_mu 9.269
_exptl_absorpt_correction_T_max 0.99
_exptl_absorpt_correction_T_min 0.69
_exptl_absorpt_correction_type 'empirical via \y scans (North et al., 1968)'
_exptl_crystal_colour colourless
_exptl_crystal_density_diffrn 4.018
_exptl_crystal_density_meas ?
_exptl_crystal_description parallelepiped
_exptl_crystal_F_000 656
_exptl_crystal_size_max 0.36
_exptl_crystal_size_mid 0.14
_exptl_crystal_size_min 0.14
_refine_diff_density_max '1.805 (pr\'es de Cs)'
_refine_diff_density_min -1.977
_refine_ls_extinction_coef 0.077(5)
_refine_ls_extinction_method 'SHELXL93 (Sheldrick, 1993)'
_refine_ls_goodness_of_fit_all 1.265
_refine_ls_goodness_of_fit_obs 1.290
_refine_ls_hydrogen_treatment none
_refine_ls_matrix_type full
_refine_ls_number_parameters 59
_refine_ls_number_reflns 1003
_refine_ls_number_restraints 0
_refine_ls_restrained_S_all 1.265
_refine_ls_restrained_S_obs 1.290
_refine_ls_R_factor_all 0.045
_refine_ls_R_factor_obs 0.043
_refine_ls_shift/esd_max <0.001
_refine_ls_shift/esd_mean 0.000
_refine_ls_structure_factor_coef Fsqd
_refine_ls_weighting_details 'w = 1/[\s^2^(Fo^2^)+(0.0620P)^2^+8.3643P] where P=(Fo^2^+2Fc^2^)/3'
_refine_ls_weighting_scheme calc
_refine_ls_wR_factor_all 0.129
_refine_ls_wR_factor_obs 0.128
_reflns_number_observed 951
_reflns_number_total 1003
_reflns_observed_criterion I>2\s(I)
_cod_data_source_file gs1014.cif
_cod_data_source_block zam
_cod_depositor_comments
;
The following automatic conversions were performed:

'_exptl_crystal_density_meas' value 'not measured' was changed to '?'
- the value is perceived as not measured.

Automatic conversion script
Id: cif_fix_values 3008 2015-01-20 13:52:24Z robertas 

The following automatic conversions were performed:

'_refine_ls_weighting_scheme' value 'calc w =
1/[\s^2^(Fo^2^)+(0.0620P)^2^+8.3643P] where P=(Fo^2^+2Fc^2^)/3' was
changed to 'calc'. New tag '_refine_ls_weighting_details' was
created. The value of the new tag was set to 'w =
1/[\s^2^(Fo^2^)+(0.0620P)^2^+8.3643P] where P=(Fo^2^+2Fc^2^)/3'.

Automatic conversion script
Id: cif_fix_values 3143 2015-03-26 13:38:13Z robertas 
;
_cod_original_sg_symbol_H-M 'C 2/m'
_cod_database_code 2008257

loop_
_symmetry_equiv_pos_as_xyz
'x, y, z'
'-x, y, -z'
'x+1/2, y+1/2, z'
'-x+1/2, y+1/2, -z'
'-x, -y, -z'
'x, -y, z'
'-x+1/2, -y+1/2, -z'
'x+1/2, -y+1/2, z'

loop_
_atom_site_aniso_label
_atom_site_aniso_U_11
_atom_site_aniso_U_22
_atom_site_aniso_U_33
_atom_site_aniso_U_12
_atom_site_aniso_U_13
_atom_site_aniso_U_23
Ag 0.0328(5) 0.0586(6) 0.0333(5) 0 -0.0004(3) 0
Cs 0.0336(4) 0.0284(4) 0.0320(4) 0 -0.0039(2) 0
N1 0.026(3) 0.027(3) 0.019(3) 0 0.000(2) 0
N2 0.028(3) 0.024(3) 0.031(3) 0 -0.001(3) 0
O1 0.023(3) 0.049(4) 0.025(3) 0 0.004(2) 0
O2 0.046(3) 0.036(3) 0.034(2) 0.016(2) 0.000(2) -0.001(2)
O3 0.033(3) 0.037(4) 0.033(3) 0 -0.007(3) 0
O4 0.024(3) 0.046(4) 0.042(4) 0 -0.010(3) 0
O5 0.059(6) 0.058(6) 0.045(5) 0 0.018(4) 0

loop_
_atom_site_label
_atom_site_fract_x
_atom_site_fract_y
_atom_site_fract_z
_atom_site_U_iso_or_equiv
_atom_site_thermal_displace_type
_atom_site_calc_flag
_atom_site_refinement_flags
_atom_site_occupancy
_atom_site_disorder_group
_atom_site_type_symbol
Ag 0.18055(4) 0 0.8113(2) 0.0416(3) Uani d S 1 . Ag
Cs 0.09010(3) 0.5 0.26860(10) 0.0315(3) Uani d S 1 . Cs
N1 0.0393(4) 0 0.7576(13) 0.0240(10) Uani d S 1 . N
N2 0.2411(4) 0 1.3217(15) 0.0280(10) Uani d S 1 . N
O1 -0.0219(4) 0 0.7449(13) 0.0320(10) Uani d S 1 . O
O2 0.0715(3) -0.1929(11) 0.7686(9) 0.0390(10) Uani d . 1 . O
O3 0.2642(4) 0 1.5329(14) 0.0340(10) Uani d S 1 . O
O4 0.1805(4) 0 1.2764(16) 0.038(2) Uani d S 1 . O
O5 0.2778(5) 0 1.1476(18) 0.054(2) Uani d S 1 . O

loop_
_atom_type_symbol
_atom_type_description
_atom_type_scat_dispersion_real
_atom_type_scat_dispersion_imag
_atom_type_scat_source
Ag Ag -0.8971 1.1015 'International Tables Vol C Tables 4.2.6.8 and 6.1.1.4'
O O 0.0106 0.0060 'International Tables Vol C Tables 4.2.6.8 and 6.1.1.4'
N N 0.0061 0.0033 'International Tables Vol C Tables 4.2.6.8 and 6.1.1.4'
Cs Cs -0.3680 2.1192 'International Tables Vol C Tables 4.2.6.8 and 6.1.1.4'

loop_
_geom_angle_atom_site_label_1
_geom_angle_atom_site_label_2
_geom_angle_atom_site_label_3
_geom_angle_site_symmetry_1
_geom_angle_site_symmetry_3
_geom_angle
_geom_angle_publ_flag
O3 Ag O4 1_554 . 132.6(2) n
O3 Ag O2 1_554 . 129.4(2) n
O4 Ag O2 . . 92.3(2) n
O3 Ag O2 1_554 6 129.4(2) n
O4 Ag O2 . 6 92.3(2) n
O2 Ag O2 . 6 51.7(3) n
O3 Ag O5 1_554 . 82.6(3) n
O4 Ag O5 . . 50.0(3) n
O2 Ag O5 . . 135.6(2) n
O2 Ag O5 6 . 135.6(2) n
O3 Ag Cs 1_554 1_556 136.99(4) n
O4 Ag Cs . 1_556 52.99(10) n
O2 Ag Cs . 1_556 85.35(13) n
O2 Ag Cs 6 1_556 48.54(12) n
O5 Ag Cs . 1_556 87.13(15) n
O3 Ag Cs 1_554 1_546 136.99(4) n
O4 Ag Cs . 1_546 52.99(10) n
O2 Ag Cs . 1_546 48.54(12) n
O2 Ag Cs 6 1_546 85.35(13) n
O5 Ag Cs . 1_546 87.13(15) n
Cs Ag Cs 1_556 1_546 83.61(5) n
O3 Ag Cs 1_554 1_545 83.20(13) n
O4 Ag Cs . 1_545 129.52(10) n
O2 Ag Cs . 1_545 46.54(12) n
O2 Ag Cs 6 1_545 82.71(13) n
O5 Ag Cs . 1_545 137.28(7) n
Cs Ag Cs 1_556 1_545 128.70(3) n
Cs Ag Cs 1_546 1_545 76.53(3) n
O3 Ag Cs 1_554 . 83.20(13) n
O4 Ag Cs . . 129.52(10) n
O2 Ag Cs . . 82.71(13) n
O2 Ag Cs 6 . 46.54(12) n
O5 Ag Cs . . 137.28(7) n
Cs Ag Cs 1_556 . 76.53(3) n
Cs Ag Cs 1_546 . 128.70(3) n
Cs Ag Cs 1_545 . 80.14(4) n
O3 Cs O1 7_557 5_566 115.26(12) n
O3 Cs O1 7_557 5_556 115.26(12) n
O1 Cs O1 5_566 5_556 127.1(2) n
O3 Cs O2 7_557 1_564 110.6(2) n
O1 Cs O2 5_566 1_564 57.4(2) n
O1 Cs O2 5_556 1_564 115.8(2) n
O3 Cs O2 7_557 6_554 110.6(2) n
O1 Cs O2 5_566 6_554 115.8(2) n
O1 Cs O2 5_556 6_554 57.4(2) n
O2 Cs O2 1_564 6_554 65.9(2) n
O3 Cs O2 7_557 1_565 82.9(2) n
O1 Cs O2 5_566 1_565 57.6(2) n
O1 Cs O2 5_556 1_565 115.2(2) n
O2 Cs O2 1_564 1_565 112.7(2) n
O2 Cs O2 6_554 1_565 166.3(2) n
O3 Cs O2 7_557 6 82.9(2) n
O1 Cs O2 5_566 6 115.2(2) n
O1 Cs O2 5_556 6 57.6(2) n
O2 Cs O2 1_564 6 166.3(2) n
O2 Cs O2 6_554 6 112.7(2) n
O2 Cs O2 1_565 6 65.1(2) n
O3 Cs O4 7_557 1_564 58.51(11) n
O1 Cs O4 5_566 1_564 59.9(2) n
O1 Cs O4 5_556 1_564 173.0(2) n
O2 Cs O4 1_564 1_564 66.2(2) n
O2 Cs O4 6_554 1_564 120.3(2) n
O2 Cs O4 1_565 1_564 68.4(2) n
O2 Cs O4 6 1_564 122.0(2) n
O3 Cs O4 7_557 1_554 58.51(11) n
O1 Cs O4 5_566 1_554 173.0(2) n
O1 Cs O4 5_556 1_554 59.9(2) n
O2 Cs O4 1_564 1_554 120.3(2) n
O2 Cs O4 6_554 1_554 66.2(2) n
O2 Cs O4 1_565 1_554 122.0(2) n
O2 Cs O4 6 1_554 68.4(2) n
O4 Cs O4 1_564 1_554 113.2(2) n
O3 Cs O5 7_557 7_556 57.6(2) n
O1 Cs O5 5_566 7_556 109.71(12) n
O1 Cs O5 5_556 7_556 109.71(12) n
O2 Cs O5 1_564 7_556 62.9(2) n
O2 Cs O5 6_554 7_556 62.9(2) n
O2 Cs O5 1_565 7_556 129.7(2) n
O2 Cs O5 6 7_556 129.7(2) n
O4 Cs O5 1_564 7_556 64.72(15) n
O4 Cs O5 1_554 7_556 64.72(15) n
O3 Cs O2 7_557 2_566 148.33(11) n
O1 Cs O2 5_566 2_566 36.01(14) n
O1 Cs O2 5_556 2_566 91.05(15) n
O2 Cs O2 1_564 2_566 68.9(2) n
O2 Cs O2 6_554 2_566 98.20(14) n
O2 Cs O2 1_565 2_566 69.4(2) n
O2 Cs O2 6 2_566 98.34(14) n
O4 Cs O2 1_564 2_566 95.88(14) n
O4 Cs O2 1_554 2_566 150.90(13) n
O5 Cs O2 7_556 2_566 131.8(2) n
O3 Cs O2 7_557 5_556 148.33(11) n
O1 Cs O2 5_566 5_556 91.05(15) n
O1 Cs O2 5_556 5_556 36.01(14) n
O2 Cs O2 1_564 5_556 98.20(14) n
O2 Cs O2 6_554 5_556 68.9(2) n
O2 Cs O2 1_565 5_556 98.34(14) n
O2 Cs O2 6 5_556 69.4(2) n
O4 Cs O2 1_564 5_556 150.90(13) n
O4 Cs O2 1_554 5_556 95.88(14) n
O5 Cs O2 7_556 5_556 131.8(2) n
O2 Cs O2 2_566 5_556 55.0(2) n
O1 N1 O2 . 6 121.3(4) n
O1 N1 O2 . . 121.3(4) n
O2 N1 O2 6 . 117.3(8) n
O1 N1 Cs . 5_566 46.64(9) n
O2 N1 Cs 6 5_566 74.7(4) n
O2 N1 Cs . 5_566 167.9(5) n
O1 N1 Cs . 5_556 46.64(9) n
O2 N1 Cs 6 5_556 167.9(5) n
O2 N1 Cs . 5_556 74.7(4) n
Cs N1 Cs 5_566 5_556 93.3(2) n
O3 N2 O5 . . 118.9(9) n
O3 N2 O4 . . 121.1(9) n
O5 N2 O4 . . 120.0(9) n
N1 O1 Cs . 5_566 116.47(12) n
N1 O1 Cs . 5_556 116.47(12) n
Cs O1 Cs 5_566 5_556 127.1(2) n
N1 O2 Ag . . 95.5(4) n
N1 O2 Cs . 1_546 122.8(4) n
Ag O2 Cs . 1_546 95.5(2) n
N1 O2 Cs . 1_545 120.5(4) n
Ag O2 Cs . 1_545 99.2(2) n
Cs O2 Cs 1_546 1_545 112.7(2) n
N1 O2 Cs . 5_556 86.2(4) n
Ag O2 Cs . 5_556 177.3(2) n
Cs O2 Cs 1_546 5_556 81.80(14) n
Cs O2 Cs 1_545 5_556 81.66(14) n
N2 O3 Ag . 1_556 109.3(6) n
N2 O3 Cs . 7_557 129.8(6) n
Ag O3 Cs 1_556 7_557 120.9(3) n
N2 O4 Ag . . 97.8(6) n
N2 O4 Cs . 1_556 122.88(12) n
Ag O4 Cs . 1_556 91.1(2) n
N2 O4 Cs . 1_546 122.88(12) n
Ag O4 Cs . 1_546 91.1(2) n
Cs O4 Cs 1_556 1_546 113.2(2) n
N2 O5 Ag . . 92.2(7) n
N2 O5 Cs . 7_556 168.9(8) n
Ag O5 Cs . 7_556 98.8(3) n

loop_
_geom_bond_atom_site_label_1
_geom_bond_atom_site_label_2
_geom_bond_site_symmetry_2
_geom_bond_distance
_geom_bond_publ_flag
Ag O3 1_554 2.317(8) y
Ag O4 . 2.460(8) y
Ag O2 . 2.474(7) y
Ag O2 6 2.474(7) y
Ag O5 . 2.590(11) y
Ag Cs 1_556 4.194(2) n
Ag Cs 1_546 4.194(2) n
Ag Cs 1_545 4.343(2) n
Ag Cs . 4.343(2) n
Cs O3 7_557 3.100(7) y
Cs O1 5_566 3.123(4) y
Cs O1 5_556 3.123(4) y
Cs O2 1_564 3.157(5) y
Cs O2 6_554 3.157(5) y
Cs O2 1_565 3.194(5) y
Cs O2 6 3.194(5) y
Cs O4 1_564 3.349(4) y
Cs O4 1_554 3.349(4) y
Cs O5 7_556 3.578(9) y
Cs O2 2_566 3.716(7) y
Cs O2 5_556 3.716(7) y
N1 O1 . 1.248(10) n
N1 O2 6 1.262(7) n
N1 O2 . 1.262(6) n
N1 Cs 5_566 3.845(5) n
N1 Cs 5_556 3.845(5) n
N2 O3 . 1.187(10) n
N2 O5 . 1.219(12) n
N2 O4 . 1.249(11) n
O1 Cs 5_566 3.123(4) n
O1 Cs 5_556 3.123(4) n
O2 Cs 1_546 3.157(5) n
O2 Cs 1_545 3.194(5) n
O2 Cs 5_556 3.716(7) n
O3 Ag 1_556 2.318(8) y
O3 Cs 7_557 3.100(7) n
O4 Cs 1_556 3.349(4) n
O4 Cs 1_546 3.349(4) n
O5 Cs 7_556 3.578(9) n
